data_4301495
loop_
_publ_author_name
'Fuyan Han'
'Jie Zhang'
'Yanan Han'
'Zhengxing Zhang'
'Zhenxia Chen'
'Linhong Weng'
'Xigeng Zhou'

_publ_section_title
;
Synthesis of Mixed Cp/TpMe2 Lanthanide Complexes from Lanthanocene
Precursors and their Structures and Reactivities
;
_journal_name_full 'Inorganic Chemistry'
_journal_page_first 1774
_journal_page_last 1781
_journal_paper_doi 10.1021/ic802094q
_journal_volume 48
_journal_year 2009
_chemical_formula_sum 'C24 H35 B Cl Er N6 O'
_chemical_formula_weight 637.10
_chemical_name_systematic
; 
 ? 
;
_space_group_IT_number 2
_symmetry_cell_setting triclinic
_symmetry_space_group_name_Hall '-P 1'
_symmetry_space_group_name_H-M 'P -1'
_atom_sites_solution_hydrogens geom
_atom_sites_solution_primary direct
_atom_sites_solution_secondary difmap
_audit_creation_method SHELXL-97
_cell_angle_alpha 71.260(5)
_cell_angle_beta 89.031(4)
_cell_angle_gamma 68.591(4)
_cell_formula_units_Z 2
_cell_length_a 9.988(4)
_cell_length_b 10.840(4)
_cell_length_c 14.144(5)
_cell_measurement_reflns_used 867
_cell_measurement_temperature 293(2)
_cell_measurement_theta_max 26.855
_cell_measurement_theta_min 3.087
_cell_volume 1341.3(9)
_computing_cell_refinement 'Bruker SMART'
_computing_data_collection 'Bruker SMART'
_computing_data_reduction 'Bruker SHELXTL'
_computing_molecular_graphics 'Bruker SHELXTL'
_computing_publication_material 'Bruker SHELXTL'
_computing_structure_refinement 'SHELXL-97 (Sheldrick, 1997)'
_computing_structure_solution 'SHELXS-97 (Sheldrick, 1990)'
_diffrn_ambient_temperature 293(2)
_diffrn_measured_fraction_theta_full 0.976
_diffrn_measured_fraction_theta_max 0.976
_diffrn_measurement_device_type 'CCD area detector'
_diffrn_measurement_method 'phi and omega scans'
_diffrn_radiation_monochromator graphite
_diffrn_radiation_source 'fine-focus sealed tube'
_diffrn_radiation_type MoK\a
_diffrn_radiation_wavelength 0.71073
_diffrn_reflns_av_R_equivalents 0.0206
_diffrn_reflns_av_sigmaI/netI 0.0352
_diffrn_reflns_limit_h_max 11
_diffrn_reflns_limit_h_min -11
_diffrn_reflns_limit_k_max 12
_diffrn_reflns_limit_k_min -9
_diffrn_reflns_limit_l_max 16
_diffrn_reflns_limit_l_min -16
_diffrn_reflns_number 5520
_diffrn_reflns_theta_full 25.01
_diffrn_reflns_theta_max 25.01
_diffrn_reflns_theta_min 1.53
_exptl_absorpt_coefficient_mu 3.255
_exptl_absorpt_correction_T_max 0.8542
_exptl_absorpt_correction_T_min 0.6960
_exptl_absorpt_correction_type multi-scan
_exptl_absorpt_process_details sadabs
_exptl_crystal_colour orange
_exptl_crystal_density_diffrn 1.577
_exptl_crystal_density_method 'not measured'
_exptl_crystal_description prism
_exptl_crystal_F_000 638
_exptl_crystal_size_max 0.12
_exptl_crystal_size_mid 0.08
_exptl_crystal_size_min 0.05
_refine_diff_density_max 1.443
_refine_diff_density_min -0.508
_refine_diff_density_rms 0.100
_refine_ls_extinction_method none
_refine_ls_goodness_of_fit_ref 1.052
_refine_ls_hydrogen_treatment mixed
_refine_ls_matrix_type full
_refine_ls_number_parameters 304
_refine_ls_number_reflns 4612
_refine_ls_number_restraints 1
_refine_ls_restrained_S_all 1.052
_refine_ls_R_factor_all 0.0356
_refine_ls_R_factor_gt 0.0292
_refine_ls_shift/su_max 0.001
_refine_ls_shift/su_mean 0.000
_refine_ls_structure_factor_coef Fsqd
_refine_ls_weighting_details 'calc w=1/[\s^2^(Fo^2^)+(0.0418P)^2^+0.0000P] where P=(Fo^2^+2Fc^2^)/3'
_refine_ls_weighting_scheme calc
_refine_ls_wR_factor_gt 0.0699
_refine_ls_wR_factor_ref 0.0720
_reflns_number_gt 4041
_reflns_number_total 4612
_reflns_threshold_expression >2sigma(I)
_cod_data_source_file ic802094q_si_001_06.cif
_cod_data_source_block f81016a
_cod_depositor_comments
;
The following automatic conversions were performed:
'_symmetry_cell_setting' value 'Triclinic' changed to 'triclinic'
according to '/home/saulius/struct/CIF-dictionaries/cif_core.dic'
dictionary named 'cif_core.dic' version 2.4.1 from 2010-06-29.

Automatic conversion script
Id: cif_fix_enum 1527 2010-12-29 10:47:43Z saulius 
;
_cod_database_code 4301495

loop_
_symmetry_equiv_pos_as_xyz
'x, y, z'
'-x, -y, -z'

loop_
_atom_site_label
_atom_site_type_symbol
_atom_site_fract_x
_atom_site_fract_y
_atom_site_fract_z
_atom_site_U_iso_or_equiv
_atom_site_adp_type
_atom_site_occupancy
_atom_site_symmetry_multiplicity
_atom_site_calc_flag
_atom_site_refinement_flags
_atom_site_disorder_assembly
_atom_site_disorder_group
Er1 Er 0.76794(2) 0.55976(2) 0.709478(15) 0.03484(8) Uani 1 1 d . . .
Cl1 Cl 1.03375(13) 0.53148(14) 0.68487(11) 0.0561(3) Uani 1 1 d . . .
N1 N 0.5072(4) 0.6846(4) 0.7274(3) 0.0400(9) Uani 1 1 d . . .
N2 N 0.4780(4) 0.7460(4) 0.8007(3) 0.0369(8) Uani 1 1 d . . .
N3 N 0.7490(4) 0.7914(4) 0.7214(3) 0.0368(8) Uani 1 1 d . . .
N4 N 0.6839(4) 0.8264(4) 0.8007(3) 0.0346(8) Uani 1 1 d . . .
N5 N 0.8089(4) 0.5146(4) 0.8868(3) 0.0428(9) Uani 1 1 d . . .
N6 N 0.7014(4) 0.5956(4) 0.9289(3) 0.0387(8) Uani 1 1 d . . .
O1 O 0.6950(4) 0.6996(3) 0.5367(2) 0.0469(8) Uani 1 1 d . . .
B1 B 0.5990(6) 0.7452(5) 0.8669(4) 0.0367(11) Uani 1 1 d D . .
H1 H 0.548(4) 0.795(4) 0.920(3) 0.044 Uiso 1 1 d D . .
C1 C 0.3339(5) 0.8087(5) 0.7998(4) 0.0479(12) Uani 1 1 d . . .
C2 C 0.2685(5) 0.7906(6) 0.7247(4) 0.0598(14) Uani 1 1 d . . .
H2A H 0.1695 0.8247 0.7057 0.072 Uiso 1 1 calc R . .
C3 C 0.3771(5) 0.7119(5) 0.6819(4) 0.0478(12) Uani 1 1 d . . .
C4 C 0.2649(6) 0.8865(7) 0.8702(5) 0.080(2) Uani 1 1 d . . .
H4A H 0.3390 0.8818 0.9152 0.119 Uiso 1 1 calc R . .
H4B H 0.2029 0.8442 0.9083 0.119 Uiso 1 1 calc R . .
H4C H 0.2089 0.9832 0.8321 0.119 Uiso 1 1 calc R . .
C5 C 0.3575(6) 0.6632(7) 0.5980(4) 0.0662(16) Uani 1 1 d . . .
H5A H 0.4505 0.6107 0.5825 0.099 Uiso 1 1 calc R . .
H5B H 0.3067 0.7433 0.5398 0.099 Uiso 1 1 calc R . .
H5C H 0.3026 0.6043 0.6174 0.099 Uiso 1 1 calc R . .
C6 C 0.7033(5) 0.9413(5) 0.8064(4) 0.0454(12) Uani 1 1 d . . .
C7 C 0.7806(6) 0.9801(5) 0.7302(4) 0.0526(13) Uani 1 1 d . . .
H7A H 0.8102 1.0556 0.7156 0.063 Uiso 1 1 calc R . .
C8 C 0.8069(5) 0.8870(5) 0.6788(4) 0.0427(11) Uani 1 1 d . . .
C9 C 0.6416(7) 1.0082(6) 0.8835(5) 0.0705(17) Uani 1 1 d . . .
H9A H 0.5919 0.9554 0.9267 0.106 Uiso 1 1 calc R . .
H9B H 0.5749 1.1031 0.8503 0.106 Uiso 1 1 calc R . .
H9C H 0.7186 1.0091 0.9227 0.106 Uiso 1 1 calc R . .
C10 C 0.8854(6) 0.8885(6) 0.5870(4) 0.0594(14) Uani 1 1 d . . .
H10A H 0.8882 0.8110 0.5669 0.089 Uiso 1 1 calc R . .
H10B H 0.9824 0.8799 0.6021 0.089 Uiso 1 1 calc R . .
H10C H 0.8357 0.9754 0.5334 0.089 Uiso 1 1 calc R . .
C11 C 0.7277(6) 0.5360(6) 1.0302(4) 0.0565(13) Uani 1 1 d . . .
C12 C 0.8480(6) 0.4191(6) 1.0531(4) 0.0625(15) Uani 1 1 d . . .
H12A H 0.8895 0.3572 1.1174 0.075 Uiso 1 1 calc R . .
C13 C 0.8991(6) 0.4075(5) 0.9639(4) 0.0500(12) Uani 1 1 d . . .
C14 C 0.6310(8) 0.5961(8) 1.0994(5) 0.093(2) Uani 1 1 d . . .
H14A H 0.5514 0.6796 1.0606 0.139 Uiso 1 1 calc R . .
H14B H 0.6847 0.6193 1.1420 0.139 Uiso 1 1 calc R . .
H14C H 0.5946 0.5281 1.1399 0.139 Uiso 1 1 calc R . .
C15 C 1.0350(7) 0.2991(6) 0.9504(5) 0.0736(17) Uani 1 1 d . . .
H15A H 1.0420 0.3153 0.8800 0.110 Uiso 1 1 calc R . .
H15B H 1.0332 0.2070 0.9822 0.110 Uiso 1 1 calc R . .
H15C H 1.1170 0.3051 0.9802 0.110 Uiso 1 1 calc R . .
C16 C 0.6504(6) 0.3690(5) 0.7260(4) 0.0551(13) Uani 1 1 d . . .
H16A H 0.5555 0.3943 0.7415 0.066 Uiso 1 1 calc R . .
C17 C 0.6912(6) 0.3936(6) 0.6324(5) 0.0569(14) Uani 1 1 d . . .
H17A H 0.6290 0.4384 0.5729 0.068 Uiso 1 1 calc R . .
C18 C 0.8424(6) 0.3404(6) 0.6399(5) 0.0608(15) Uani 1 1 d . . .
H18A H 0.8984 0.3440 0.5867 0.073 Uiso 1 1 calc R . .
C19 C 0.8934(7) 0.2817(6) 0.7407(5) 0.0644(15) Uani 1 1 d . . .
H19A H 0.9901 0.2380 0.7676 0.077 Uiso 1 1 calc R . .
C20 C 0.7739(7) 0.2995(5) 0.7956(4) 0.0644(16) Uani 1 1 d . . .
H20A H 0.7764 0.2705 0.8652 0.077 Uiso 1 1 calc R . .
C21 C 0.5882(5) 0.8407(5) 0.4947(4) 0.0533(13) Uani 1 1 d . . .
H21A H 0.6057 0.9023 0.5255 0.064 Uiso 1 1 calc R . .
H21B H 0.4917 0.8416 0.5055 0.064 Uiso 1 1 calc R . .
C22 C 0.6031(10) 0.8868(8) 0.3864(5) 0.132(3) Uani 1 1 d . . .
H22A H 0.5113 0.9136 0.3481 0.159 Uiso 1 1 calc R . .
H22B H 0.6296 0.9684 0.3686 0.159 Uiso 1 1 calc R . .
C23 C 0.7065(10) 0.7808(8) 0.3633(5) 0.132(3) Uani 1 1 d . . .
H23A H 0.7834 0.8108 0.3354 0.159 Uiso 1 1 calc R . .
H23B H 0.6647 0.7572 0.3135 0.159 Uiso 1 1 calc R . .
C24 C 0.7655(8) 0.6566(6) 0.4551(4) 0.077(2) Uani 1 1 d . . .
H24A H 0.7447 0.5787 0.4489 0.093 Uiso 1 1 calc R . .
H24B H 0.8696 0.6275 0.4673 0.093 Uiso 1 1 calc R . .

loop_
_atom_site_aniso_label
_atom_site_aniso_U_11
_atom_site_aniso_U_22
_atom_site_aniso_U_33
_atom_site_aniso_U_23
_atom_site_aniso_U_13
_atom_site_aniso_U_12
Er1 0.04108(13) 0.03304(12) 0.03295(12) -0.01341(8) 0.00689(8) -0.01508(9)
Cl1 0.0428(7) 0.0588(8) 0.0690(9) -0.0266(7) 0.0153(6) -0.0180(6)
N1 0.041(2) 0.047(2) 0.036(2) -0.0163(18) 0.0049(17) -0.0196(18)
N2 0.037(2) 0.040(2) 0.036(2) -0.0163(17) 0.0073(16) -0.0145(17)
N3 0.042(2) 0.034(2) 0.037(2) -0.0116(16) 0.0051(17) -0.0189(17)
N4 0.041(2) 0.0305(19) 0.033(2) -0.0097(16) 0.0013(16) -0.0143(16)
N5 0.052(2) 0.038(2) 0.033(2) -0.0100(18) -0.0004(18) -0.0129(19)
N6 0.048(2) 0.040(2) 0.029(2) -0.0099(16) 0.0070(17) -0.0190(18)
O1 0.059(2) 0.0367(17) 0.0330(18) -0.0111(14) 0.0082(15) -0.0048(15)
B1 0.047(3) 0.038(3) 0.031(3) -0.016(2) 0.009(2) -0.019(2)
C1 0.044(3) 0.056(3) 0.047(3) -0.021(2) 0.011(2) -0.020(2)
C2 0.039(3) 0.082(4) 0.059(4) -0.028(3) 0.009(3) -0.020(3)
C3 0.047(3) 0.061(3) 0.038(3) -0.013(2) 0.005(2) -0.027(3)
C4 0.050(3) 0.104(5) 0.090(5) -0.057(4) 0.022(3) -0.015(3)
C5 0.058(3) 0.099(5) 0.058(4) -0.036(3) 0.002(3) -0.040(3)
C6 0.058(3) 0.034(2) 0.047(3) -0.013(2) -0.001(2) -0.022(2)
C7 0.069(3) 0.038(3) 0.058(3) -0.012(2) 0.006(3) -0.032(3)
C8 0.041(3) 0.039(3) 0.046(3) -0.006(2) 0.004(2) -0.020(2)
C9 0.104(5) 0.046(3) 0.075(4) -0.033(3) 0.014(4) -0.032(3)
C10 0.064(3) 0.063(3) 0.055(3) -0.009(3) 0.017(3) -0.038(3)
C11 0.073(4) 0.057(3) 0.033(3) -0.007(2) 0.014(3) -0.024(3)
C12 0.079(4) 0.055(3) 0.033(3) 0.002(2) 0.001(3) -0.017(3)
C13 0.061(3) 0.036(3) 0.045(3) -0.005(2) -0.004(2) -0.016(2)
C14 0.108(6) 0.104(6) 0.043(4) -0.015(4) 0.024(4) -0.023(4)
C15 0.079(4) 0.053(3) 0.066(4) -0.013(3) -0.012(3) -0.005(3)
C16 0.068(3) 0.045(3) 0.067(4) -0.027(3) 0.016(3) -0.031(3)
C17 0.066(4) 0.050(3) 0.069(4) -0.032(3) 0.017(3) -0.029(3)
C18 0.071(4) 0.049(3) 0.069(4) -0.032(3) 0.014(3) -0.020(3)
C19 0.078(4) 0.043(3) 0.079(5) -0.027(3) 0.012(3) -0.025(3)
C20 0.108(5) 0.045(3) 0.051(3) -0.012(3) 0.008(3) -0.043(3)
C21 0.049(3) 0.045(3) 0.049(3) -0.009(2) 0.003(2) -0.004(2)
C22 0.158(6) 0.096(4) 0.045(3) -0.001(3) 0.018(3) 0.039(4)
C23 0.158(6) 0.096(4) 0.045(3) -0.001(3) 0.018(3) 0.039(4)
C24 0.102(5) 0.059(4) 0.040(3) -0.015(3) 0.020(3) 0.002(3)

loop_
_atom_type_symbol
_atom_type_description
_atom_type_scat_dispersion_real
_atom_type_scat_dispersion_imag
_atom_type_scat_source
C C 0.0033 0.0016 'International Tables Vol C Tables 4.2.6.8 and 6.1.1.4'
H H 0.0000 0.0000 'International Tables Vol C Tables 4.2.6.8 and 6.1.1.4'
B B 0.0013 0.0007 'International Tables Vol C Tables 4.2.6.8 and 6.1.1.4'
N N 0.0061 0.0033 'International Tables Vol C Tables 4.2.6.8 and 6.1.1.4'
O O 0.0106 0.0060 'International Tables Vol C Tables 4.2.6.8 and 6.1.1.4'
Er Er -0.2586 4.9576 'International Tables Vol C Tables 4.2.6.8 and 6.1.1.4'
Cl Cl 0.1484 0.1585 'International Tables Vol C Tables 4.2.6.8 and 6.1.1.4'

loop_
_geom_angle_atom_site_label_1
_geom_angle_atom_site_label_2
_geom_angle_atom_site_label_3
_geom_angle
_geom_angle_site_symmetry_1
_geom_angle_site_symmetry_3
_geom_angle_publ_flag
O1 Er1 N5 156.38(12) . . ?
O1 Er1 N3 81.57(11) . . ?
N5 Er1 N3 75.48(12) . . ?
O1 Er1 N1 83.35(11) . . ?
N5 Er1 N1 85.07(12) . . ?
N3 Er1 N1 74.10(12) . . ?
O1 Er1 Cl1 90.30(9) . . ?
N5 Er1 Cl1 92.21(10) . . ?
N3 Er1 Cl1 82.62(9) . . ?
N1 Er1 Cl1 156.52(9) . . ?
O1 Er1 C20 125.85(15) . . ?
N5 Er1 C20 75.81(15) . . ?
N3 Er1 C20 150.31(16) . . ?
N1 Er1 C20 96.06(17) . . ?
Cl1 Er1 C20 105.89(15) . . ?
O1 Er1 C16 100.55(15) . . ?
N5 Er1 C16 96.52(15) . . ?
N3 Er1 C16 149.62(15) . . ?
N1 Er1 C16 76.05(15) . . ?
Cl1 Er1 C16 127.41(13) . . ?
C20 Er1 C16 30.24(17) . . ?
O1 Er1 C19 113.34(15) . . ?
N5 Er1 C19 90.17(16) . . ?
N3 Er1 C19 156.12(16) . . ?
N1 Er1 C19 124.33(16) . . ?
Cl1 Er1 C19 78.91(14) . . ?
C20 Er1 C19 30.27(17) . . ?
C16 Er1 C19 49.43(18) . . ?
O1 Er1 C17 76.76(15) . . ?
N5 Er1 C17 123.74(16) . . ?
N3 Er1 C17 154.30(16) . . ?
N1 Er1 C17 89.67(15) . . ?
Cl1 Er1 C17 110.90(12) . . ?
C20 Er1 C17 49.11(18) . . ?
C16 Er1 C17 29.06(16) . . ?
C19 Er1 C17 49.04(18) . . ?
O1 Er1 C18 84.03(15) . . ?
N5 Er1 C18 119.58(16) . . ?
N3 Er1 C18 158.85(16) . . ?
N1 Er1 C18 119.49(15) . . ?
Cl1 Er1 C18 82.04(13) . . ?
C20 Er1 C18 49.40(18) . . ?
C16 Er1 C18 48.94(17) . . ?
C19 Er1 C18 29.56(17) . . ?
C17 Er1 C18 29.92(16) . . ?
C3 N1 N2 105.6(4) . . ?
C3 N1 Er1 136.7(3) . . ?
N2 N1 Er1 117.7(3) . . ?
C1 N2 N1 110.1(4) . . ?
C1 N2 B1 127.9(4) . . ?
N1 N2 B1 122.0(3) . . ?
C8 N3 N4 105.9(3) . . ?
C8 N3 Er1 136.1(3) . . ?
N4 N3 Er1 116.9(2) . . ?
C6 N4 N3 109.8(3) . . ?
C6 N4 B1 127.9(4) . . ?
N3 N4 B1 122.3(3) . . ?
C13 N5 N6 106.3(4) . . ?
C13 N5 Er1 134.7(3) . . ?
N6 N5 Er1 117.2(3) . . ?
C11 N6 N5 108.7(4) . . ?
C11 N6 B1 128.0(4) . . ?
N5 N6 B1 121.5(3) . . ?
C21 O1 C24 108.6(4) . . ?
C21 O1 Er1 127.9(3) . . ?
C24 O1 Er1 123.3(3) . . ?
N6 B1 N4 110.4(4) . . ?
N6 B1 N2 112.4(4) . . ?
N4 B1 N2 109.5(4) . . ?
N6 B1 H1 106(2) . . ?
N4 B1 H1 111(2) . . ?
N2 B1 H1 107(2) . . ?
N2 C1 C2 107.7(4) . . ?
N2 C1 C4 123.8(4) . . ?
C2 C1 C4 128.5(5) . . ?
C1 C2 C3 106.9(4) . . ?
C1 C2 H2A 126.6 . . ?
C3 C2 H2A 126.6 . . ?
N1 C3 C2 109.8(4) . . ?
N1 C3 C5 123.9(5) . . ?
C2 C3 C5 126.3(5) . . ?
C1 C4 H4A 109.5 . . ?
C1 C4 H4B 109.5 . . ?
H4A C4 H4B 109.5 . . ?
C1 C4 H4C 109.5 . . ?
H4A C4 H4C 109.5 . . ?
H4B C4 H4C 109.5 . . ?
C3 C5 H5A 109.5 . . ?
C3 C5 H5B 109.5 . . ?
H5A C5 H5B 109.5 . . ?
C3 C5 H5C 109.5 . . ?
H5A C5 H5C 109.5 . . ?
H5B C5 H5C 109.5 . . ?
N4 C6 C7 107.1(4) . . ?
N4 C6 C9 122.8(4) . . ?
C7 C6 C9 130.0(4) . . ?
C6 C7 C8 107.3(4) . . ?
C6 C7 H7A 126.4 . . ?
C8 C7 H7A 126.4 . . ?
N3 C8 C7 109.9(4) . . ?
N3 C8 C10 122.9(4) . . ?
C7 C8 C10 127.1(4) . . ?
C6 C9 H9A 109.5 . . ?
C6 C9 H9B 109.5 . . ?
H9A C9 H9B 109.5 . . ?
C6 C9 H9C 109.5 . . ?
H9A C9 H9C 109.5 . . ?
H9B C9 H9C 109.5 . . ?
C8 C10 H10A 109.5 . . ?
C8 C10 H10B 109.5 . . ?
H10A C10 H10B 109.5 . . ?
C8 C10 H10C 109.5 . . ?
H10A C10 H10C 109.5 . . ?
H10B C10 H10C 109.5 . . ?
C12 C11 N6 108.5(5) . . ?
C12 C11 C14 128.7(5) . . ?
N6 C11 C14 122.8(5) . . ?
C11 C12 C13 107.3(5) . . ?
C11 C12 H12A 126.3 . . ?
C13 C12 H12A 126.3 . . ?
N5 C13 C12 109.3(5) . . ?
N5 C13 C15 123.2(5) . . ?
C12 C13 C15 127.5(5) . . ?
C11 C14 H14A 109.5 . . ?
C11 C14 H14B 109.5 . . ?
H14A C14 H14B 109.5 . . ?
C11 C14 H14C 109.5 . . ?
H14A C14 H14C 109.5 . . ?
H14B C14 H14C 109.5 . . ?
C13 C15 H15A 109.5 . . ?
C13 C15 H15B 109.5 . . ?
H15A C15 H15B 109.5 . . ?
C13 C15 H15C 109.5 . . ?
H15A C15 H15C 109.5 . . ?
H15B C15 H15C 109.5 . . ?
C17 C16 C20 108.9(5) . . ?
C17 C16 Er1 76.7(3) . . ?
C20 C16 Er1 74.6(3) . . ?
C17 C16 H16A 125.5 . . ?
C20 C16 H16A 125.5 . . ?
Er1 C16 H16A 115.3 . . ?
C16 C17 C18 108.6(6) . . ?
C16 C17 Er1 74.3(3) . . ?
C18 C17 Er1 75.3(3) . . ?
C16 C17 H17A 125.7 . . ?
C18 C17 H17A 125.7 . . ?
Er1 C17 H17A 116.7 . . ?
C19 C18 C17 107.5(5) . . ?
C19 C18 Er1 74.4(3) . . ?
C17 C18 Er1 74.7(3) . . ?
C19 C18 H18A 126.2 . . ?
C17 C18 H18A 126.2 . . ?
Er1 C18 H18A 116.7 . . ?
C18 C19 C20 108.0(6) . . ?
C18 C19 Er1 76.0(3) . . ?
C20 C19 Er1 73.9(3) . . ?
C18 C19 H19A 126.0 . . ?
C20 C19 H19A 126.0 . . ?
Er1 C19 H19A 116.2 . . ?
C16 C20 C19 106.9(5) . . ?
C16 C20 Er1 75.2(3) . . ?
C19 C20 Er1 75.9(3) . . ?
C16 C20 H20A 126.5 . . ?
C19 C20 H20A 126.5 . . ?
Er1 C20 H20A 114.8 . . ?
O1 C21 C22 105.9(4) . . ?
O1 C21 H21A 110.6 . . ?
C22 C21 H21A 110.6 . . ?
O1 C21 H21B 110.6 . . ?
C22 C21 H21B 110.6 . . ?
H21A C21 H21B 108.7 . . ?
C23 C22 C21 110.1(6) . . ?
C23 C22 H22A 109.6 . . ?
C21 C22 H22A 109.6 . . ?
C23 C22 H22B 109.6 . . ?
C21 C22 H22B 109.6 . . ?
H22A C22 H22B 108.2 . . ?
C22 C23 C24 109.2(6) . . ?
C22 C23 H23A 109.9 . . ?
C24 C23 H23A 109.9 . . ?
C22 C23 H23B 109.8 . . ?
C24 C23 H23B 109.8 . . ?
H23A C23 H23B 108.3 . . ?
O1 C24 C23 106.1(5) . . ?
O1 C24 H24A 110.5 . . ?
C23 C24 H24A 110.5 . . ?
O1 C24 H24B 110.5 . . ?
C23 C24 H24B 110.5 . . ?
H24A C24 H24B 108.7 . . ?

loop_
_geom_bond_atom_site_label_1
_geom_bond_atom_site_label_2
_geom_bond_distance
_geom_bond_site_symmetry_2
_geom_bond_publ_flag
Er1 O1 2.382(3) . ?
Er1 N5 2.408(4) . ?
Er1 N3 2.508(3) . ?
Er1 N1 2.510(4) . ?
Er1 Cl1 2.5897(16) . ?
Er1 C20 2.668(5) . ?
Er1 C16 2.676(5) . ?
Er1 C19 2.693(5) . ?
Er1 C17 2.706(5) . ?
Er1 C18 2.713(5) . ?
N1 C3 1.348(6) . ?
N1 N2 1.375(5) . ?
N2 C1 1.347(6) . ?
N2 B1 1.537(6) . ?
N3 C8 1.340(5) . ?
N3 N4 1.376(5) . ?
N4 C6 1.355(5) . ?
N4 B1 1.536(6) . ?
N5 C13 1.344(6) . ?
N5 N6 1.379(5) . ?
N6 C11 1.354(6) . ?
N6 B1 1.533(6) . ?
O1 C21 1.441(5) . ?
O1 C24 1.457(6) . ?
B1 H1 1.087(19) . ?
C1 C2 1.359(7) . ?
C1 C4 1.507(7) . ?
C2 C3 1.380(7) . ?
C2 H2A 0.9300 . ?
C3 C5 1.487(7) . ?
C4 H4A 0.9600 . ?
C4 H4B 0.9600 . ?
C4 H4C 0.9600 . ?
C5 H5A 0.9600 . ?
C5 H5B 0.9600 . ?
C5 H5C 0.9600 . ?
C6 C7 1.362(7) . ?
C6 C9 1.501(7) . ?
C7 C8 1.374(7) . ?
C7 H7A 0.9300 . ?
C8 C10 1.504(7) . ?
C9 H9A 0.9600 . ?
C9 H9B 0.9600 . ?
C9 H9C 0.9600 . ?
C10 H10A 0.9600 . ?
C10 H10B 0.9600 . ?
C10 H10C 0.9600 . ?
C11 C12 1.339(8) . ?
C11 C14 1.495(8) . ?
C12 C13 1.379(8) . ?
C12 H12A 0.9300 . ?
C13 C15 1.494(8) . ?
C14 H14A 0.9600 . ?
C14 H14B 0.9600 . ?
C14 H14C 0.9600 . ?
C15 H15A 0.9600 . ?
C15 H15B 0.9600 . ?
C15 H15C 0.9600 . ?
C16 C17 1.350(8) . ?
C16 C20 1.394(8) . ?
C16 H16A 0.9300 . ?
C17 C18 1.399(8) . ?
C17 H17A 0.9300 . ?
C18 C19 1.379(8) . ?
C18 H18A 0.9300 . ?
C19 C20 1.400(8) . ?
C19 H19A 0.9300 . ?
C20 H20A 0.9300 . ?
C21 C22 1.474(8) . ?
C21 H21A 0.9700 . ?
C21 H21B 0.9700 . ?
C22 C23 1.363(10) . ?
C22 H22A 0.9700 . ?
C22 H22B 0.9700 . ?
C23 C24 1.473(8) . ?
C23 H23A 0.9700 . ?
C23 H23B 0.9700 . ?
C24 H24A 0.9700 . ?
C24 H24B 0.9700 . ?

loop_
_geom_torsion_atom_site_label_1
_geom_torsion_atom_site_label_2
_geom_torsion_atom_site_label_3
_geom_torsion_atom_site_label_4
_geom_torsion
_geom_torsion_site_symmetry_1
_geom_torsion_site_symmetry_2
_geom_torsion_site_symmetry_3
_geom_torsion_site_symmetry_4
_geom_torsion_publ_flag
O1 Er1 N1 C3 49.6(5) . . . . ?
N5 Er1 N1 C3 -151.0(5) . . . . ?
N3 Er1 N1 C3 132.7(5) . . . . ?
Cl1 Er1 N1 C3 124.8(4) . . . . ?
C20 Er1 N1 C3 -75.9(5) . . . . ?
C16 Er1 N1 C3 -53.0(5) . . . . ?
C19 Er1 N1 C3 -64.2(5) . . . . ?
C17 Er1 N1 C3 -27.1(5) . . . . ?
C18 Er1 N1 C3 -29.6(5) . . . . ?
O1 Er1 N1 N2 -129.8(3) . . . . ?
N5 Er1 N1 N2 29.6(3) . . . . ?
N3 Er1 N1 N2 -46.7(3) . . . . ?
Cl1 Er1 N1 N2 -54.6(4) . . . . ?
C20 Er1 N1 N2 104.7(3) . . . . ?
C16 Er1 N1 N2 127.5(3) . . . . ?
C19 Er1 N1 N2 116.4(3) . . . . ?
C17 Er1 N1 N2 153.5(3) . . . . ?
C18 Er1 N1 N2 150.9(3) . . . . ?
C3 N1 N2 C1 0.1(5) . . . . ?
Er1 N1 N2 C1 179.7(3) . . . . ?
C3 N1 N2 B1 -176.9(4) . . . . ?
Er1 N1 N2 B1 2.7(5) . . . . ?
O1 Er1 N3 C8 -56.6(4) . . . . ?
N5 Er1 N3 C8 129.0(4) . . . . ?
N1 Er1 N3 C8 -142.0(5) . . . . ?
Cl1 Er1 N3 C8 34.8(4) . . . . ?
C20 Er1 N3 C8 144.1(5) . . . . ?
C16 Er1 N3 C8 -153.1(4) . . . . ?
C19 Er1 N3 C8 74.3(6) . . . . ?
C17 Er1 N3 C8 -89.3(5) . . . . ?
C18 Er1 N3 C8 -9.0(7) . . . . ?
O1 Er1 N3 N4 136.9(3) . . . . ?
N5 Er1 N3 N4 -37.5(3) . . . . ?
N1 Er1 N3 N4 51.4(3) . . . . ?
Cl1 Er1 N3 N4 -131.7(3) . . . . ?
C20 Er1 N3 N4 -22.4(5) . . . . ?
C16 Er1 N3 N4 40.4(5) . . . . ?
C19 Er1 N3 N4 -92.2(5) . . . . ?
C17 Er1 N3 N4 104.2(4) . . . . ?
C18 Er1 N3 N4 -175.5(4) . . . . ?
C8 N3 N4 C6 -0.5(5) . . . . ?
Er1 N3 N4 C6 169.9(3) . . . . ?
C8 N3 N4 B1 177.4(4) . . . . ?
Er1 N3 N4 B1 -12.2(5) . . . . ?
O1 Er1 N5 C13 -153.9(4) . . . . ?
N3 Er1 N5 C13 -139.9(5) . . . . ?
N1 Er1 N5 C13 145.2(5) . . . . ?
Cl1 Er1 N5 C13 -58.1(5) . . . . ?
C20 Er1 N5 C13 47.7(5) . . . . ?
C16 Er1 N5 C13 69.9(5) . . . . ?
C19 Er1 N5 C13 20.8(5) . . . . ?
C17 Er1 N5 C13 58.9(5) . . . . ?
C18 Er1 N5 C13 24.0(5) . . . . ?
O1 Er1 N5 N6 43.7(5) . . . . ?
N3 Er1 N5 N6 57.7(3) . . . . ?
N1 Er1 N5 N6 -17.1(3) . . . . ?
Cl1 Er1 N5 N6 139.5(3) . . . . ?
C20 Er1 N5 N6 -114.6(3) . . . . ?
C16 Er1 N5 N6 -92.4(3) . . . . ?
C19 Er1 N5 N6 -141.6(3) . . . . ?
C17 Er1 N5 N6 -103.4(3) . . . . ?
C18 Er1 N5 N6 -138.4(3) . . . . ?
C13 N5 N6 C11 -0.5(5) . . . . ?
Er1 N5 N6 C11 166.6(3) . . . . ?
C13 N5 N6 B1 165.1(4) . . . . ?
Er1 N5 N6 B1 -27.9(5) . . . . ?
N5 Er1 O1 C21 -27.0(6) . . . . ?
N3 Er1 O1 C21 -40.7(4) . . . . ?
N1 Er1 O1 C21 34.1(4) . . . . ?
Cl1 Er1 O1 C21 -123.2(4) . . . . ?
C20 Er1 O1 C21 126.8(4) . . . . ?
C16 Er1 O1 C21 108.5(4) . . . . ?
C19 Er1 O1 C21 158.7(4) . . . . ?
C17 Er1 O1 C21 125.3(4) . . . . ?
C18 Er1 O1 C21 154.8(4) . . . . ?
N5 Er1 O1 C24 146.7(4) . . . . ?
N3 Er1 O1 C24 133.0(4) . . . . ?
N1 Er1 O1 C24 -152.1(4) . . . . ?
Cl1 Er1 O1 C24 50.5(4) . . . . ?
C20 Er1 O1 C24 -59.4(5) . . . . ?
C16 Er1 O1 C24 -77.7(5) . . . . ?
C19 Er1 O1 C24 -27.5(5) . . . . ?
C17 Er1 O1 C24 -60.9(4) . . . . ?
C18 Er1 O1 C24 -31.4(4) . . . . ?
C11 N6 B1 N4 118.8(5) . . . . ?
N5 N6 B1 N4 -43.8(5) . . . . ?
C11 N6 B1 N2 -118.5(5) . . . . ?
N5 N6 B1 N2 78.9(5) . . . . ?
C6 N4 B1 N6 -114.6(5) . . . . ?
N3 N4 B1 N6 67.9(5) . . . . ?
C6 N4 B1 N2 121.1(4) . . . . ?
N3 N4 B1 N2 -56.4(5) . . . . ?
C1 N2 B1 N6 123.0(5) . . . . ?
N1 N2 B1 N6 -60.7(5) . . . . ?
C1 N2 B1 N4 -113.9(5) . . . . ?
N1 N2 B1 N4 62.5(5) . . . . ?
N1 N2 C1 C2 -1.1(6) . . . . ?
B1 N2 C1 C2 175.7(5) . . . . ?
N1 N2 C1 C4 -179.6(5) . . . . ?
B1 N2 C1 C4 -2.9(8) . . . . ?
N2 C1 C2 C3 1.6(6) . . . . ?
C4 C1 C2 C3 -179.9(6) . . . . ?
N2 N1 C3 C2 0.9(5) . . . . ?
Er1 N1 C3 C2 -178.6(4) . . . . ?
N2 N1 C3 C5 -179.3(5) . . . . ?
Er1 N1 C3 C5 1.2(8) . . . . ?
C1 C2 C3 N1 -1.6(6) . . . . ?
C1 C2 C3 C5 178.7(5) . . . . ?
N3 N4 C6 C7 0.2(5) . . . . ?
B1 N4 C6 C7 -177.5(4) . . . . ?
N3 N4 C6 C9 178.3(5) . . . . ?
B1 N4 C6 C9 0.5(7) . . . . ?
N4 C6 C7 C8 0.1(6) . . . . ?
C9 C6 C7 C8 -177.8(5) . . . . ?
N4 N3 C8 C7 0.5(5) . . . . ?
Er1 N3 C8 C7 -167.0(3) . . . . ?
N4 N3 C8 C10 -178.4(4) . . . . ?
Er1 N3 C8 C10 14.1(7) . . . . ?
C6 C7 C8 N3 -0.4(6) . . . . ?
C6 C7 C8 C10 178.4(5) . . . . ?
N5 N6 C11 C12 -0.5(6) . . . . ?
B1 N6 C11 C12 -164.8(5) . . . . ?
N5 N6 C11 C14 -179.3(5) . . . . ?
B1 N6 C11 C14 16.3(8) . . . . ?
N6 C11 C12 C13 1.2(7) . . . . ?
C14 C11 C12 C13 179.9(6) . . . . ?
N6 N5 C13 C12 1.2(5) . . . . ?
Er1 N5 C13 C12 -162.5(4) . . . . ?
N6 N5 C13 C15 -176.8(5) . . . . ?
Er1 N5 C13 C15 19.6(8) . . . . ?
C11 C12 C13 N5 -1.5(7) . . . . ?
C11 C12 C13 C15 176.4(6) . . . . ?
O1 Er1 C16 C17 35.4(4) . . . . ?
N5 Er1 C16 C17 -161.0(4) . . . . ?
N3 Er1 C16 C17 126.7(4) . . . . ?
N1 Er1 C16 C17 115.8(4) . . . . ?
Cl1 Er1 C16 C17 -63.1(4) . . . . ?
C20 Er1 C16 C17 -114.3(5) . . . . ?
C19 Er1 C16 C17 -76.4(4) . . . . ?
C18 Er1 C16 C17 -37.0(3) . . . . ?
O1 Er1 C16 C20 149.7(3) . . . . ?
N5 Er1 C16 C20 -46.7(4) . . . . ?
N3 Er1 C16 C20 -119.0(4) . . . . ?
N1 Er1 C16 C20 -129.9(4) . . . . ?
Cl1 Er1 C16 C20 51.1(4) . . . . ?
C19 Er1 C16 C20 37.9(3) . . . . ?
C17 Er1 C16 C20 114.3(5) . . . . ?
C18 Er1 C16 C20 77.3(4) . . . . ?
C20 C16 C17 C18 -0.1(6) . . . . ?
Er1 C16 C17 C18 68.1(4) . . . . ?
C20 C16 C17 Er1 -68.3(4) . . . . ?
O1 Er1 C17 C16 -144.2(4) . . . . ?
N5 Er1 C17 C16 22.9(4) . . . . ?
N3 Er1 C17 C16 -110.9(4) . . . . ?
N1 Er1 C17 C16 -60.9(4) . . . . ?
Cl1 Er1 C17 C16 130.7(3) . . . . ?
C20 Er1 C17 C16 37.4(4) . . . . ?
C19 Er1 C17 C16 77.8(4) . . . . ?
C18 Er1 C17 C16 114.6(5) . . . . ?
O1 Er1 C17 C18 101.2(4) . . . . ?
N5 Er1 C17 C18 -91.7(4) . . . . ?
N3 Er1 C17 C18 134.5(4) . . . . ?
N1 Er1 C17 C18 -175.5(4) . . . . ?
Cl1 Er1 C17 C18 16.1(4) . . . . ?
C20 Er1 C17 C18 -77.2(4) . . . . ?
C16 Er1 C17 C18 -114.6(5) . . . . ?
C19 Er1 C17 C18 -36.8(3) . . . . ?
C16 C17 C18 C19 0.4(6) . . . . ?
Er1 C17 C18 C19 67.8(4) . . . . ?
C16 C17 C18 Er1 -67.4(4) . . . . ?
O1 Er1 C18 C19 172.7(4) . . . . ?
N5 Er1 C18 C19 -6.5(4) . . . . ?
N3 Er1 C18 C19 125.4(4) . . . . ?
N1 Er1 C18 C19 -108.4(4) . . . . ?
Cl1 Er1 C18 C19 81.5(4) . . . . ?
C20 Er1 C18 C19 -37.4(3) . . . . ?
C16 Er1 C18 C19 -77.7(4) . . . . ?
C17 Er1 C18 C19 -113.6(5) . . . . ?
O1 Er1 C18 C17 -73.7(3) . . . . ?
N5 Er1 C18 C17 107.1(4) . . . . ?
N3 Er1 C18 C17 -121.0(4) . . . . ?
N1 Er1 C18 C17 5.1(4) . . . . ?
Cl1 Er1 C18 C17 -164.9(4) . . . . ?
C20 Er1 C18 C17 76.2(4) . . . . ?
C16 Er1 C18 C17 35.8(3) . . . . ?
C19 Er1 C18 C17 113.6(5) . . . . ?
C17 C18 C19 C20 -0.5(6) . . . . ?
Er1 C18 C19 C20 67.5(4) . . . . ?
C17 C18 C19 Er1 -68.0(4) . . . . ?
O1 Er1 C19 C18 -7.9(4) . . . . ?
N5 Er1 C19 C18 174.4(4) . . . . ?
N3 Er1 C19 C18 -133.4(4) . . . . ?
N1 Er1 C19 C18 90.2(4) . . . . ?
Cl1 Er1 C19 C18 -93.4(4) . . . . ?
C20 Er1 C19 C18 113.8(5) . . . . ?
C16 Er1 C19 C18 75.9(4) . . . . ?
C17 Er1 C19 C18 37.3(3) . . . . ?
O1 Er1 C19 C20 -121.7(4) . . . . ?
N5 Er1 C19 C20 60.6(4) . . . . ?
N3 Er1 C19 C20 112.8(4) . . . . ?
N1 Er1 C19 C20 -23.6(4) . . . . ?
Cl1 Er1 C19 C20 152.8(4) . . . . ?
C16 Er1 C19 C20 -37.9(3) . . . . ?
C17 Er1 C19 C20 -76.6(4) . . . . ?
C18 Er1 C19 C20 -113.8(5) . . . . ?
C17 C16 C20 C19 -0.2(6) . . . . ?
Er1 C16 C20 C19 -69.8(3) . . . . ?
C17 C16 C20 Er1 69.7(4) . . . . ?
C18 C19 C20 C16 0.4(6) . . . . ?
Er1 C19 C20 C16 69.4(3) . . . . ?
C18 C19 C20 Er1 -69.0(4) . . . . ?
O1 Er1 C20 C16 -37.7(4) . . . . ?
N5 Er1 C20 C16 131.8(4) . . . . ?
N3 Er1 C20 C16 116.7(4) . . . . ?
N1 Er1 C20 C16 48.4(4) . . . . ?
Cl1 Er1 C20 C16 -140.0(3) . . . . ?
C19 Er1 C20 C16 -112.2(5) . . . . ?
C17 Er1 C20 C16 -35.8(3) . . . . ?
C18 Er1 C20 C16 -75.7(4) . . . . ?
O1 Er1 C20 C19 74.4(4) . . . . ?
N5 Er1 C20 C19 -116.1(4) . . . . ?
N3 Er1 C20 C19 -131.1(4) . . . . ?
N1 Er1 C20 C19 160.6(4) . . . . ?
Cl1 Er1 C20 C19 -27.8(4) . . . . ?
C16 Er1 C20 C19 112.2(5) . . . . ?
C17 Er1 C20 C19 76.3(4) . . . . ?
C18 Er1 C20 C19 36.5(3) . . . . ?
C24 O1 C21 C22 -4.2(7) . . . . ?
Er1 O1 C21 C22 170.3(5) . . . . ?
O1 C21 C22 C23 2.2(11) . . . . ?
C21 C22 C23 C24 0.7(14) . . . . ?
C21 O1 C24 C23 4.7(8) . . . . ?
Er1 O1 C24 C23 -170.2(6) . . . . ?
C22 C23 C24 O1 -3.3(12) . . . . ?
